data_4328604
loop_
_publ_author_name
'Aimee M. Bryan'
'W. Alexander Merrill'
'William M. Reiff'
'James C. Fettinger'
'Philip P. Power'

_publ_section_title
;
 Synthesis, Structural, and Magnetic Characterization of Linear and Bent
 Geometry Cobalt(II) and Nickel(II) Amido Complexes: Evidence of Very
 Large Spin-Orbit Coupling Effects in Rigorously Linear Coordinated Co2+
;
_journal_name_full 'Inorganic Chemistry'
_journal_page_first 3366
_journal_page_last 3373
_journal_paper_doi 10.1021/ic2012414
_journal_volume 51
_journal_year 2012
_chemical_formula_moiety 'C48 H52 N2 Ni'
_chemical_formula_sum 'C48 H52 N2 Ni'
_chemical_formula_weight 715.63
_chemical_melting_point 468
_chemical_name_common Ni{N(H)ArMe6}2_compound4
_chemical_name_systematic
; 
 ? 
;
_space_group_IT_number 2
_symmetry_cell_setting triclinic
_symmetry_space_group_name_Hall '-P 1'
_symmetry_space_group_name_H-M 'P -1'
_atom_sites_solution_hydrogens geom
_atom_sites_solution_primary direct
_atom_sites_solution_secondary difmap
_audit_creation_method SHELXL-97
_cell_angle_alpha 108.132(3)
_cell_angle_beta 100.254(3)
_cell_angle_gamma 95.229(4)
_cell_formula_units_Z 2
_cell_length_a 9.768(2)
_cell_length_b 11.715(3)
_cell_length_c 18.184(4)
_cell_measurement_temperature 90(2)
_cell_volume 1921.9(8)
_computing_cell_refinement 'SAINT (Bruker, 2007)'
_computing_data_collection 'APEX2 (Bruker, 2007)'
_computing_data_reduction 'SAINT (Bruker, 2007)'
_computing_publication_material 'SHELXL-97 (Sheldrick, 2008)'
_computing_structure_refinement 'SHELXL-97 (Sheldrick, 2008)'
_computing_structure_solution 'SHELXS-97 (Sheldrick, 2008)'
_diffrn_ambient_temperature 90(2)
_diffrn_detector_area_resol_mean 8.3
_diffrn_measured_fraction_theta_full 0.990
_diffrn_measured_fraction_theta_max 0.990
_diffrn_measurement_device_type 'Bruker SMART APEXII'
_diffrn_measurement_method \W
_diffrn_radiation_monochromator graphite
_diffrn_radiation_source 'fine-focus sealed tube'
_diffrn_radiation_type MoK\a
_diffrn_radiation_wavelength 0.71073
_diffrn_reflns_av_R_equivalents 0.0570
_diffrn_reflns_av_sigmaI/netI 0.0728
_diffrn_reflns_limit_h_max 11
_diffrn_reflns_limit_h_min -11
_diffrn_reflns_limit_k_max 13
_diffrn_reflns_limit_k_min -13
_diffrn_reflns_limit_l_max 21
_diffrn_reflns_limit_l_min -21
_diffrn_reflns_number 17467
_diffrn_reflns_theta_full 25.09
_diffrn_reflns_theta_max 25.09
_diffrn_reflns_theta_min 2.51
_exptl_absorpt_coefficient_mu 0.540
_exptl_absorpt_correction_T_max 0.886
_exptl_absorpt_correction_T_min 0.823
_exptl_absorpt_correction_type multi-scan
_exptl_absorpt_process_details 'SADABS (Sheldrick, 2006)'
_exptl_crystal_colour Blue
_exptl_crystal_density_diffrn 1.237
_exptl_crystal_description Rod
_exptl_crystal_F_000 764
_exptl_crystal_size_max 0.45
_exptl_crystal_size_mid 0.34
_exptl_crystal_size_min 0.28
_refine_diff_density_max 1.024
_refine_diff_density_min -0.715
_refine_diff_density_rms 0.098
_refine_ls_extinction_method none
_refine_ls_goodness_of_fit_ref 1.124
_refine_ls_hydrogen_treatment constr
_refine_ls_matrix_type full
_refine_ls_number_parameters 472
_refine_ls_number_reflns 6774
_refine_ls_number_restraints 0
_refine_ls_restrained_S_all 1.124
_refine_ls_R_factor_all 0.0848
_refine_ls_R_factor_gt 0.0614
_refine_ls_shift/su_max 0.000
_refine_ls_shift/su_mean 0.000
_refine_ls_structure_factor_coef Fsqd
_refine_ls_weighting_details 'calc w=1/[\s^2^(Fo^2^)+(0.0931P)^2^+1.7736P] where P=(Fo^2^+2Fc^2^)/3'
_refine_ls_weighting_scheme calc
_refine_ls_wR_factor_gt 0.1677
_refine_ls_wR_factor_ref 0.1807
_reflns_number_gt 5198
_reflns_number_total 6774
_reflns_threshold_expression >2sigma(I)
_cod_data_source_file ic2012414_si_001_4.cif
_cod_data_source_block alex2
_cod_database_code 4328604

loop_
_symmetry_equiv_pos_as_xyz
'x, y, z'
'-x, -y, -z'

loop_
_atom_site_label
_atom_site_type_symbol
_atom_site_fract_x
_atom_site_fract_y
_atom_site_fract_z
_atom_site_U_iso_or_equiv
_atom_site_adp_type
_atom_site_occupancy
_atom_site_symmetry_multiplicity
_atom_site_calc_flag
_atom_site_refinement_flags
Ni1 Ni 0.52364(5) 0.72381(4) 0.28608(3) 0.01973(18) Uani 1 1 d .
N1 N 0.5746(3) 0.5941(3) 0.31297(19) 0.0211(7) Uani 1 1 d .
H1A H 0.6629 0.5827 0.3157 0.025 Uiso 1 1 d R
N2 N 0.4538(3) 0.7993(3) 0.21772(18) 0.0198(7) Uani 1 1 d .
H2A H 0.3642 0.8074 0.2122 0.024 Uiso 1 1 d R
C1 C 0.4842(4) 0.5127(3) 0.3289(2) 0.0177(8) Uani 1 1 d .
C2 C 0.3572(4) 0.5458(3) 0.3485(2) 0.0171(8) Uani 1 1 d .
C3 C 0.2672(4) 0.4663(3) 0.3678(2) 0.0215(8) Uani 1 1 d .
H3 H 0.1818 0.4894 0.3814 0.026 Uiso 1 1 calc R
C4 C 0.3007(4) 0.3532(3) 0.3676(2) 0.0235(9) Uani 1 1 d .
H4 H 0.2407 0.3006 0.3831 0.028 Uiso 1 1 calc R
C5 C 0.4222(4) 0.3182(3) 0.3446(2) 0.0212(8) Uani 1 1 d .
H5 H 0.4430 0.2398 0.3427 0.025 Uiso 1 1 calc R
C6 C 0.5149(4) 0.3946(3) 0.3242(2) 0.0181(8) Uani 1 1 d .
C7 C 0.3208(4) 0.6659(3) 0.3458(2) 0.0170(8) Uani 1 1 d .
C8 C 0.3784(4) 0.7739(3) 0.4102(2) 0.0200(8) Uani 1 1 d .
C9 C 0.3306(4) 0.8824(3) 0.4093(2) 0.0214(8) Uani 1 1 d .
H9 H 0.3674 0.9545 0.4531 0.026 Uiso 1 1 calc R
C10 C 0.2311(4) 0.8880(3) 0.3462(2) 0.0218(8) Uani 1 1 d .
C11 C 0.1779(4) 0.7818(3) 0.2821(2) 0.0206(8) Uani 1 1 d .
H11 H 0.1107 0.7848 0.2384 0.025 Uiso 1 1 calc R
C12 C 0.2211(4) 0.6716(3) 0.2808(2) 0.0195(8) Uani 1 1 d .
C13 C 0.4871(4) 0.7712(3) 0.4796(2) 0.0235(9) Uani 1 1 d .
H13A H 0.5801 0.7732 0.4664 0.035 Uiso 1 1 calc R
H13B H 0.4634 0.6967 0.4914 0.035 Uiso 1 1 calc R
H13C H 0.4885 0.8421 0.5260 0.035 Uiso 1 1 calc R
C14 C 0.1815(5) 1.0062(4) 0.3455(3) 0.0300(10) Uani 1 1 d .
H14A H 0.2028 1.0254 0.2996 0.045 Uiso 1 1 calc R
H14B H 0.2299 1.0716 0.3943 0.045 Uiso 1 1 calc R
H14C H 0.0796 0.9982 0.3421 0.045 Uiso 1 1 calc R
C15 C 0.1605(4) 0.5585(4) 0.2098(2) 0.0267(9) Uani 1 1 d .
H15A H 0.0851 0.5108 0.2218 0.040 Uiso 1 1 calc R
H15B H 0.2348 0.5094 0.1977 0.040 Uiso 1 1 calc R
H15C H 0.1223 0.5820 0.1640 0.040 Uiso 1 1 calc R
C16 C 0.6394(4) 0.3538(3) 0.2924(2) 0.0192(8) Uani 1 1 d .
C17 C 0.6308(4) 0.3176(3) 0.2105(2) 0.0240(9) Uani 1 1 d .
C18 C 0.7457(4) 0.2770(3) 0.1804(2) 0.0258(9) Uani 1 1 d .
H18 H 0.7391 0.2525 0.1247 0.031 Uiso 1 1 calc R
C19 C 0.8692(4) 0.2715(3) 0.2292(2) 0.0240(9) Uani 1 1 d .
C20 C 0.8779(4) 0.3126(3) 0.3108(2) 0.0235(9) Uani 1 1 d .
H20 H 0.9629 0.3118 0.3453 0.028 Uiso 1 1 calc R
C21 C 0.7660(4) 0.3546(3) 0.3432(2) 0.0207(8) Uani 1 1 d .
C22 C 0.4992(4) 0.3259(4) 0.1547(2) 0.0291(10) Uani 1 1 d .
H22A H 0.4920 0.4115 0.1623 0.044 Uiso 1 1 calc R
H22B H 0.4160 0.2871 0.1660 0.044 Uiso 1 1 calc R
H22C H 0.5049 0.2844 0.0997 0.044 Uiso 1 1 calc R
C23 C 0.9900(5) 0.2225(4) 0.1953(3) 0.0313(10) Uani 1 1 d .
H23A H 0.9694 0.2073 0.1380 0.047 Uiso 1 1 calc R
H23B H 1.0031 0.1463 0.2053 0.047 Uiso 1 1 calc R
H23C H 1.0761 0.2819 0.2204 0.047 Uiso 1 1 calc R
C24 C 0.7804(4) 0.4002(4) 0.4319(2) 0.0260(9) Uani 1 1 d .
H24A H 0.7335 0.3373 0.4480 0.039 Uiso 1 1 calc R
H24B H 0.7367 0.4737 0.4471 0.039 Uiso 1 1 calc R
H24C H 0.8804 0.4193 0.4581 0.039 Uiso 1 1 calc R
C25 C 0.5314(4) 0.8440(3) 0.1737(2) 0.0183(8) Uani 1 1 d .
C26 C 0.6799(4) 0.8700(3) 0.2000(2) 0.0191(8) Uani 1 1 d .
C27 C 0.7612(4) 0.9199(3) 0.1587(2) 0.0238(9) Uani 1 1 d .
H27 H 0.8604 0.9400 0.1777 0.029 Uiso 1 1 calc R
C28 C 0.6992(4) 0.9404(4) 0.0902(2) 0.0259(9) Uani 1 1 d .
H28 H 0.7550 0.9764 0.0630 0.031 Uiso 1 1 calc R
C29 C 0.5545(4) 0.9079(3) 0.0617(2) 0.0236(9) Uani 1 1 d .
H29 H 0.5126 0.9191 0.0137 0.028 Uiso 1 1 calc R
C30 C 0.4693(4) 0.8594(3) 0.1018(2) 0.0177(8) Uani 1 1 d .
C31 C 0.7464(4) 0.8408(3) 0.2712(2) 0.0178(8) Uani 1 1 d .
C32 C 0.7594(4) 0.9233(3) 0.3488(2) 0.0216(8) Uani 1 1 d .
C33 C 0.8325(4) 0.8976(4) 0.4132(2) 0.0243(9) Uani 1 1 d .
H33 H 0.8412 0.9535 0.4651 0.029 Uiso 1 1 calc R
C34 C 0.8934(4) 0.7926(4) 0.4040(2) 0.0247(9) Uani 1 1 d .
C35 C 0.8797(4) 0.7117(4) 0.3273(2) 0.0237(9) Uani 1 1 d .
H35 H 0.9217 0.6401 0.3201 0.028 Uiso 1 1 calc R
C36 C 0.8065(4) 0.7329(4) 0.2612(2) 0.0214(8) Uani 1 1 d .
C37 C 0.6970(5) 1.0389(4) 0.3597(2) 0.0278(9) Uani 1 1 d .
H37A H 0.7160 1.0866 0.4163 0.042 Uiso 1 1 calc R
H37B H 0.5950 1.0189 0.3385 0.042 Uiso 1 1 calc R
H37C H 0.7394 1.0865 0.3314 0.042 Uiso 1 1 calc R
C38 C 0.9711(5) 0.7651(4) 0.4739(3) 0.0379(11) Uani 1 1 d .
H38A H 0.9140 0.6993 0.4826 0.057 Uiso 1 1 calc R
H38B H 0.9891 0.8380 0.5211 0.057 Uiso 1 1 calc R
H38C H 1.0608 0.7402 0.4636 0.057 Uiso 1 1 calc R
C39 C 0.7918(4) 0.6421(4) 0.1793(2) 0.0269(9) Uani 1 1 d .
H39A H 0.8615 0.6698 0.1533 0.040 Uiso 1 1 calc R
H39B H 0.6968 0.6350 0.1479 0.040 Uiso 1 1 calc R
H39C H 0.8075 0.5627 0.1834 0.040 Uiso 1 1 calc R
C40 C 0.3151(4) 0.8189(3) 0.0693(2) 0.0219(9) Uani 1 1 d .
C41 C 0.2619(4) 0.6944(3) 0.0311(2) 0.0225(9) Uani 1 1 d .
C42 C 0.1183(4) 0.6581(4) 0.0018(2) 0.0271(9) Uani 1 1 d .
H42 H 0.0835 0.5739 -0.0243 0.032 Uiso 1 1 calc R
C43 C 0.0231(4) 0.7401(4) 0.0090(2) 0.0245(9) Uani 1 1 d .
C44 C 0.0772(4) 0.8632(4) 0.0476(2) 0.0239(9) Uani 1 1 d .
H44 H 0.0142 0.9211 0.0531 0.029 Uiso 1 1 calc R
C45 C 0.2211(4) 0.9037(3) 0.0782(2) 0.0214(8) Uani 1 1 d .
C46 C 0.3613(5) 0.6015(4) 0.0235(3) 0.0303(10) Uani 1 1 d .
H46A H 0.3097 0.5214 -0.0108 0.045 Uiso 1 1 calc R
H46B H 0.4006 0.5978 0.0761 0.045 Uiso 1 1 calc R
H46C H 0.4379 0.6250 0.0004 0.045 Uiso 1 1 calc R
C47 C -0.1331(4) 0.6984(4) -0.0245(3) 0.0316(10) Uani 1 1 d .
H47A H -0.1627 0.7269 -0.0692 0.047 Uiso 1 1 calc R
H47B H -0.1850 0.7318 0.0167 0.047 Uiso 1 1 calc R
H47C H -0.1529 0.6093 -0.0426 0.047 Uiso 1 1 calc R
C48 C 0.2754(4) 1.0370(4) 0.1208(3) 0.0280(9) Uani 1 1 d .
H48A H 0.3330 1.0679 0.0901 0.042 Uiso 1 1 calc R
H48B H 0.3327 1.0482 0.1733 0.042 Uiso 1 1 calc R
H48C H 0.1957 1.0817 0.1268 0.042 Uiso 1 1 calc R

loop_
_atom_site_aniso_label
_atom_site_aniso_U_11
_atom_site_aniso_U_22
_atom_site_aniso_U_33
_atom_site_aniso_U_23
_atom_site_aniso_U_13
_atom_site_aniso_U_12
Ni1 0.0174(3) 0.0177(3) 0.0270(3) 0.0111(2) 0.0061(2) 0.0023(2)
N1 0.0138(17) 0.0192(17) 0.0335(18) 0.0109(14) 0.0082(13) 0.0052(13)
N2 0.0146(17) 0.0190(17) 0.0293(18) 0.0114(14) 0.0073(13) 0.0037(13)
C1 0.018(2) 0.0150(18) 0.0189(18) 0.0059(15) 0.0016(15) 0.0005(15)
C2 0.019(2) 0.0115(18) 0.0215(19) 0.0072(15) 0.0024(15) 0.0018(15)
C3 0.016(2) 0.023(2) 0.026(2) 0.0091(17) 0.0062(16) 0.0006(16)
C4 0.021(2) 0.019(2) 0.034(2) 0.0149(17) 0.0050(17) -0.0001(16)
C5 0.022(2) 0.0157(19) 0.027(2) 0.0114(16) 0.0020(16) 0.0016(16)
C6 0.016(2) 0.0142(18) 0.0234(19) 0.0069(15) 0.0009(15) 0.0006(15)
C7 0.0142(19) 0.0144(18) 0.026(2) 0.0095(15) 0.0083(15) 0.0022(15)
C8 0.017(2) 0.0181(19) 0.027(2) 0.0083(16) 0.0093(16) 0.0012(16)
C9 0.019(2) 0.0149(19) 0.031(2) 0.0072(16) 0.0082(16) 0.0010(16)
C10 0.018(2) 0.0167(19) 0.035(2) 0.0113(17) 0.0130(17) 0.0028(16)
C11 0.0103(19) 0.024(2) 0.032(2) 0.0132(17) 0.0080(16) 0.0045(16)
C12 0.015(2) 0.0168(19) 0.030(2) 0.0089(16) 0.0096(16) 0.0042(15)
C13 0.026(2) 0.0130(19) 0.030(2) 0.0069(16) 0.0053(17) -0.0005(16)
C14 0.032(3) 0.020(2) 0.042(3) 0.0147(19) 0.0089(19) 0.0097(18)
C15 0.021(2) 0.025(2) 0.029(2) 0.0066(18) -0.0016(17) 0.0024(17)
C16 0.021(2) 0.0072(17) 0.031(2) 0.0095(15) 0.0058(16) 0.0007(15)
C17 0.027(2) 0.0129(19) 0.030(2) 0.0059(16) 0.0062(17) 0.0006(16)
C18 0.032(2) 0.017(2) 0.028(2) 0.0056(17) 0.0094(18) 0.0023(17)
C19 0.023(2) 0.0130(19) 0.038(2) 0.0097(17) 0.0117(18) 0.0019(16)
C20 0.017(2) 0.019(2) 0.039(2) 0.0156(18) 0.0038(17) 0.0033(16)
C21 0.018(2) 0.0132(18) 0.033(2) 0.0105(16) 0.0060(16) 0.0003(15)
C22 0.029(2) 0.028(2) 0.027(2) 0.0077(18) 0.0016(18) 0.0042(19)
C23 0.030(2) 0.026(2) 0.040(2) 0.0093(19) 0.016(2) 0.0031(19)
C24 0.022(2) 0.030(2) 0.029(2) 0.0125(18) 0.0047(17) 0.0067(18)
C25 0.021(2) 0.0105(18) 0.0248(19) 0.0055(15) 0.0091(16) 0.0020(15)
C26 0.021(2) 0.0148(18) 0.024(2) 0.0075(15) 0.0080(16) 0.0057(16)
C27 0.023(2) 0.020(2) 0.030(2) 0.0083(17) 0.0094(17) 0.0025(17)
C28 0.026(2) 0.025(2) 0.032(2) 0.0118(18) 0.0149(18) 0.0036(18)
C29 0.033(2) 0.017(2) 0.026(2) 0.0106(16) 0.0109(17) 0.0080(17)
C30 0.0149(19) 0.0145(18) 0.025(2) 0.0069(15) 0.0067(15) 0.0055(15)
C31 0.0128(19) 0.0185(19) 0.025(2) 0.0101(16) 0.0060(15) 0.0010(15)
C32 0.019(2) 0.019(2) 0.028(2) 0.0102(16) 0.0059(16) 0.0000(16)
C33 0.021(2) 0.024(2) 0.026(2) 0.0075(17) 0.0044(16) -0.0040(17)
C34 0.014(2) 0.032(2) 0.031(2) 0.0170(18) 0.0013(16) -0.0042(17)
C35 0.012(2) 0.023(2) 0.042(2) 0.0169(18) 0.0075(17) 0.0017(16)
C36 0.014(2) 0.023(2) 0.030(2) 0.0116(17) 0.0073(16) -0.0004(16)
C37 0.031(2) 0.022(2) 0.028(2) 0.0053(17) 0.0057(18) 0.0044(18)
C38 0.034(3) 0.042(3) 0.041(3) 0.022(2) -0.001(2) 0.007(2)
C39 0.021(2) 0.024(2) 0.038(2) 0.0094(18) 0.0106(18) 0.0091(17)
C40 0.027(2) 0.021(2) 0.0188(19) 0.0086(16) 0.0044(16) 0.0054(17)
C41 0.023(2) 0.020(2) 0.024(2) 0.0068(16) 0.0045(16) 0.0051(17)
C42 0.032(2) 0.020(2) 0.025(2) 0.0027(17) 0.0028(18) 0.0045(18)
C43 0.020(2) 0.030(2) 0.023(2) 0.0086(17) 0.0024(16) 0.0042(18)
C44 0.024(2) 0.025(2) 0.026(2) 0.0120(17) 0.0039(17) 0.0105(17)
C45 0.023(2) 0.022(2) 0.0213(19) 0.0098(16) 0.0044(16) 0.0049(17)
C46 0.030(2) 0.019(2) 0.037(2) 0.0032(18) 0.0042(19) 0.0054(18)
C47 0.024(2) 0.034(2) 0.034(2) 0.009(2) 0.0042(18) 0.0058(19)
C48 0.027(2) 0.019(2) 0.040(2) 0.0099(18) 0.0095(19) 0.0074(18)

loop_
_atom_type_symbol
_atom_type_description
_atom_type_scat_dispersion_real
_atom_type_scat_dispersion_imag
_atom_type_scat_source
C C 0.0033 0.0016 'International Tables Vol C Tables 4.2.6.8 and 6.1.1.4'
H H 0.0000 0.0000 'International Tables Vol C Tables 4.2.6.8 and 6.1.1.4'
N N 0.0061 0.0033 'International Tables Vol C Tables 4.2.6.8 and 6.1.1.4'
Ni Ni 0.3393 1.1124 'International Tables Vol C Tables 4.2.6.8 and 6.1.1.4'

loop_
_geom_angle_atom_site_label_1
_geom_angle_atom_site_label_2
_geom_angle_atom_site_label_3
_geom_angle
N2 Ni1 N1 154.60(14)
C1 N1 Ni1 124.3(3)
C1 N1 H1A 117.9
Ni1 N1 H1A 117.8
C25 N2 Ni1 124.3(3)
C25 N2 H2A 118.0
Ni1 N2 H2A 117.8
N1 C1 C2 119.2(3)
N1 C1 C6 121.4(3)
C2 C1 C6 119.4(3)
C3 C2 C1 119.9(3)
C3 C2 C7 121.5(3)
C1 C2 C7 118.5(3)
C2 C3 C4 120.8(4)
C2 C3 H3 119.6
C4 C3 H3 119.6
C5 C4 C3 119.2(4)
C5 C4 H4 120.4
C3 C4 H4 120.4
C4 C5 C6 121.9(4)
C4 C5 H5 119.1
C6 C5 H5 119.1
C5 C6 C1 118.6(3)
C5 C6 C16 122.2(3)
C1 C6 C16 119.0(3)
C12 C7 C8 119.2(3)
C12 C7 C2 120.1(3)
C8 C7 C2 120.6(3)
C9 C8 C7 118.9(3)
C9 C8 C13 120.6(3)
C7 C8 C13 120.5(3)
C10 C9 C8 122.0(4)
C10 C9 H9 119.0
C8 C9 H9 119.0
C9 C10 C11 118.6(3)
C9 C10 C14 121.5(4)
C11 C10 C14 119.9(4)
C12 C11 C10 121.5(4)
C12 C11 H11 119.3
C10 C11 H11 119.3
C11 C12 C7 119.8(3)
C11 C12 C15 119.6(3)
C7 C12 C15 120.6(3)
C8 C13 H13A 109.5
C8 C13 H13B 109.5
H13A C13 H13B 109.5
C8 C13 H13C 109.5
H13A C13 H13C 109.5
H13B C13 H13C 109.5
C10 C14 H14A 109.5
C10 C14 H14B 109.5
H14A C14 H14B 109.5
C10 C14 H14C 109.5
H14A C14 H14C 109.5
H14B C14 H14C 109.5
C12 C15 H15A 109.5
C12 C15 H15B 109.5
H15A C15 H15B 109.5
C12 C15 H15C 109.5
H15A C15 H15C 109.5
H15B C15 H15C 109.5
C17 C16 C21 119.5(4)
C17 C16 C6 119.2(3)
C21 C16 C6 121.3(3)
C18 C17 C16 119.5(4)
C18 C17 C22 119.8(4)
C16 C17 C22 120.7(4)
C19 C18 C17 121.9(4)
C19 C18 H18 119.1
C17 C18 H18 119.1
C18 C19 C20 117.8(4)
C18 C19 C23 121.1(4)
C20 C19 C23 121.1(4)
C21 C20 C19 122.0(4)
C21 C20 H20 119.0
C19 C20 H20 119.0
C20 C21 C16 119.2(4)
C20 C21 C24 120.4(3)
C16 C21 C24 120.4(3)
C17 C22 H22A 109.5
C17 C22 H22B 109.5
H22A C22 H22B 109.5
C17 C22 H22C 109.5
H22A C22 H22C 109.5
H22B C22 H22C 109.5
C19 C23 H23A 109.5
C19 C23 H23B 109.5
H23A C23 H23B 109.5
C19 C23 H23C 109.5
H23A C23 H23C 109.5
H23B C23 H23C 109.5
C21 C24 H24A 109.5
C21 C24 H24B 109.5
H24A C24 H24B 109.5
C21 C24 H24C 109.5
H24A C24 H24C 109.5
H24B C24 H24C 109.5
N2 C25 C30 122.6(3)
N2 C25 C26 118.4(3)
C30 C25 C26 119.0(3)
C27 C26 C25 119.9(4)
C27 C26 C31 121.2(3)
C25 C26 C31 118.9(3)
C28 C27 C26 120.8(4)
C28 C27 H27 119.6
C26 C27 H27 119.6
C27 C28 C29 119.2(4)
C27 C28 H28 120.4
C29 C28 H28 120.4
C28 C29 C30 121.8(4)
C28 C29 H29 119.1
C30 C29 H29 119.1
C29 C30 C25 119.1(3)
C29 C30 C40 121.8(3)
C25 C30 C40 119.1(3)
C32 C31 C36 119.1(3)
C32 C31 C26 121.1(3)
C36 C31 C26 119.7(3)
C33 C32 C31 119.4(4)
C33 C32 C37 121.3(3)
C31 C32 C37 119.3(3)
C32 C33 C34 122.0(4)
C32 C33 H33 119.0
C34 C33 H33 119.0
C33 C34 C35 118.1(4)
C33 C34 C38 121.6(4)
C35 C34 C38 120.3(4)
C36 C35 C34 121.9(4)
C36 C35 H35 119.0
C34 C35 H35 119.0
C35 C36 C31 119.4(4)
C35 C36 C39 120.4(4)
C31 C36 C39 120.2(3)
C32 C37 H37A 109.5
C32 C37 H37B 109.5
H37A C37 H37B 109.5
C32 C37 H37C 109.5
H37A C37 H37C 109.5
H37B C37 H37C 109.5
C34 C38 H38A 109.5
C34 C38 H38B 109.5
H38A C38 H38B 109.5
C34 C38 H38C 109.5
H38A C38 H38C 109.5
H38B C38 H38C 109.5
C36 C39 H39A 109.5
C36 C39 H39B 109.5
H39A C39 H39B 109.5
C36 C39 H39C 109.5
H39A C39 H39C 109.5
H39B C39 H39C 109.5
C45 C40 C41 119.3(4)
C45 C40 C30 120.6(3)
C41 C40 C30 120.1(3)
C42 C41 C40 119.4(4)
C42 C41 C46 120.6(4)
C40 C41 C46 120.0(4)
C41 C42 C43 122.4(4)
C41 C42 H42 118.8
C43 C42 H42 118.8
C42 C43 C44 117.5(4)
C42 C43 C47 121.5(4)
C44 C43 C47 121.0(4)
C45 C44 C43 121.8(4)
C45 C44 H44 119.1
C43 C44 H44 119.1
C44 C45 C40 119.4(4)
C44 C45 C48 120.3(4)
C40 C45 C48 120.3(4)
C41 C46 H46A 109.5
C41 C46 H46B 109.5
H46A C46 H46B 109.5
C41 C46 H46C 109.5
H46A C46 H46C 109.5
H46B C46 H46C 109.5
C43 C47 H47A 109.5
C43 C47 H47B 109.5
H47A C47 H47B 109.5
C43 C47 H47C 109.5
H47A C47 H47C 109.5
H47B C47 H47C 109.5
C45 C48 H48A 109.5
C45 C48 H48B 109.5
H48A C48 H48B 109.5
C45 C48 H48C 109.5
H48A C48 H48C 109.5
H48B C48 H48C 109.5

loop_
_geom_bond_atom_site_label_1
_geom_bond_atom_site_label_2
_geom_bond_distance
Ni1 N2 1.812(3)
Ni1 N1 1.819(3)
N1 C1 1.373(5)
N1 H1A 0.8798
N2 C25 1.376(5)
N2 H2A 0.8795
C1 C2 1.406(5)
C1 C6 1.422(5)
C2 C3 1.389(5)
C2 C7 1.496(5)
C3 C4 1.393(5)
C3 H3 0.9500
C4 C5 1.382(6)
C4 H4 0.9500
C5 C6 1.392(5)
C5 H5 0.9500
C6 C16 1.492(5)
C7 C12 1.414(5)
C7 C8 1.415(5)
C8 C9 1.397(5)
C8 C13 1.508(5)
C9 C10 1.388(5)
C9 H9 0.9500
C10 C11 1.392(5)
C10 C14 1.511(5)
C11 C12 1.389(5)
C11 H11 0.9500
C12 C15 1.515(5)
C13 H13A 0.9800
C13 H13B 0.9800
C13 H13C 0.9800
C14 H14A 0.9800
C14 H14B 0.9800
C14 H14C 0.9800
C15 H15A 0.9800
C15 H15B 0.9800
C15 H15C 0.9800
C16 C17 1.401(6)
C16 C21 1.403(5)
C17 C18 1.393(6)
C17 C22 1.520(6)
C18 C19 1.384(6)
C18 H18 0.9500
C19 C20 1.396(6)
C19 C23 1.504(6)
C20 C21 1.389(5)
C20 H20 0.9500
C21 C24 1.508(5)
C22 H22A 0.9800
C22 H22B 0.9800
C22 H22C 0.9800
C23 H23A 0.9800
C23 H23B 0.9800
C23 H23C 0.9800
C24 H24A 0.9800
C24 H24B 0.9800
C24 H24C 0.9800
C25 C30 1.413(5)
C25 C26 1.418(5)
C26 C27 1.391(5)
C26 C31 1.494(5)
C27 C28 1.387(6)
C27 H27 0.9500
C28 C29 1.389(6)
C28 H28 0.9500
C29 C30 1.390(5)
C29 H29 0.9500
C30 C40 1.490(5)
C31 C32 1.415(5)
C31 C36 1.416(5)
C32 C33 1.390(5)
C32 C37 1.508(6)
C33 C34 1.392(6)
C33 H33 0.9500
C34 C35 1.395(6)
C34 C38 1.500(6)
C35 C36 1.389(5)
C35 H35 0.9500
C36 C39 1.511(6)
C37 H37A 0.9800
C37 H37B 0.9800
C37 H37C 0.9800
C38 H38A 0.9800
C38 H38B 0.9800
C38 H38C 0.9800
C39 H39A 0.9800
C39 H39B 0.9800
C39 H39C 0.9800
C40 C45 1.405(6)
C40 C41 1.408(5)
C41 C42 1.384(6)
C41 C46 1.515(6)
C42 C43 1.391(6)
C42 H42 0.9500
C43 C44 1.397(6)
C43 C47 1.512(6)
C44 C45 1.396(6)
C44 H44 0.9500
C45 C48 1.507(5)
C46 H46A 0.9800
C46 H46B 0.9800
C46 H46C 0.9800
C47 H47A 0.9800
C47 H47B 0.9800
C47 H47C 0.9800
C48 H48A 0.9800
C48 H48B 0.9800
C48 H48C 0.9800

loop_
_geom_torsion_atom_site_label_1
_geom_torsion_atom_site_label_2
_geom_torsion_atom_site_label_3
_geom_torsion_atom_site_label_4
_geom_torsion
N2 Ni1 N1 C1 -85.6(4)
N1 Ni1 N2 C25 -84.0(4)
Ni1 N1 C1 C2 -19.2(5)
Ni1 N1 C1 C6 159.3(3)
N1 C1 C2 C3 -177.5(3)
C6 C1 C2 C3 4.0(5)
N1 C1 C2 C7 4.1(5)
C6 C1 C2 C7 -174.4(3)
C1 C2 C3 C4 -0.4(5)
C7 C2 C3 C4 177.9(3)
C2 C3 C4 C5 -2.7(6)
C3 C4 C5 C6 2.2(6)
C4 C5 C6 C1 1.3(5)
C4 C5 C6 C16 -174.4(3)
N1 C1 C6 C5 177.1(3)
C2 C1 C6 C5 -4.4(5)
N1 C1 C6 C16 -7.0(5)
C2 C1 C6 C16 171.5(3)
C3 C2 C7 C12 -76.3(5)
C1 C2 C7 C12 102.1(4)
C3 C2 C7 C8 99.5(4)
C1 C2 C7 C8 -82.1(4)
C12 C7 C8 C9 2.6(5)
C2 C7 C8 C9 -173.3(3)
C12 C7 C8 C13 -178.7(3)
C2 C7 C8 C13 5.4(5)
C7 C8 C9 C10 -1.6(6)
C13 C8 C9 C10 179.7(4)
C8 C9 C10 C11 -0.1(6)
C8 C9 C10 C14 -179.3(4)
C9 C10 C11 C12 0.8(6)
C14 C10 C11 C12 -180.0(4)
C10 C11 C12 C7 0.2(6)
C10 C11 C12 C15 -180.0(4)
C8 C7 C12 C11 -2.0(5)
C2 C7 C12 C11 174.0(3)
C8 C7 C12 C15 178.3(3)
C2 C7 C12 C15 -5.8(5)
C5 C6 C16 C17 99.3(4)
C1 C6 C16 C17 -76.4(4)
C5 C6 C16 C21 -82.7(5)
C1 C6 C16 C21 101.5(4)
C21 C16 C17 C18 3.3(5)
C6 C16 C17 C18 -178.7(3)
C21 C16 C17 C22 -174.8(3)
C6 C16 C17 C22 3.2(5)
C16 C17 C18 C19 -0.1(6)
C22 C17 C18 C19 178.0(4)
C17 C18 C19 C20 -2.4(6)
C17 C18 C19 C23 177.4(4)
C18 C19 C20 C21 1.9(6)
C23 C19 C20 C21 -177.9(4)
C19 C20 C21 C16 1.2(6)
C19 C20 C21 C24 -179.0(4)
C17 C16 C21 C20 -3.8(5)
C6 C16 C21 C20 178.2(3)
C17 C16 C21 C24 176.4(3)
C6 C16 C21 C24 -1.6(5)
Ni1 N2 C25 C30 155.3(3)
Ni1 N2 C25 C26 -21.7(5)
N2 C25 C26 C27 -177.5(3)
C30 C25 C26 C27 5.5(5)
N2 C25 C26 C31 3.7(5)
C30 C25 C26 C31 -173.4(3)
C25 C26 C27 C28 -2.4(6)
C31 C26 C27 C28 176.4(3)
C26 C27 C28 C29 -1.6(6)
C27 C28 C29 C30 2.4(6)
C28 C29 C30 C25 0.7(6)
C28 C29 C30 C40 -177.0(4)
N2 C25 C30 C29 178.4(3)
C26 C25 C30 C29 -4.6(5)
N2 C25 C30 C40 -3.8(5)
C26 C25 C30 C40 173.1(3)
C27 C26 C31 C32 96.2(4)
C25 C26 C31 C32 -85.0(4)
C27 C26 C31 C36 -79.3(5)
C25 C26 C31 C36 99.5(4)
C36 C31 C32 C33 1.0(5)
C26 C31 C32 C33 -174.5(3)
C36 C31 C32 C37 179.3(4)
C26 C31 C32 C37 3.8(5)
C31 C32 C33 C34 -0.3(6)
C37 C32 C33 C34 -178.5(4)
C32 C33 C34 C35 0.1(6)
C32 C33 C34 C38 -179.4(4)
C33 C34 C35 C36 -0.7(6)
C38 C34 C35 C36 178.8(4)
C34 C35 C36 C31 1.5(6)
C34 C35 C36 C39 -179.0(4)
C32 C31 C36 C35 -1.6(5)
C26 C31 C36 C35 174.0(3)
C32 C31 C36 C39 178.8(3)
C26 C31 C36 C39 -5.6(5)
C29 C30 C40 C45 -80.7(5)
C25 C30 C40 C45 101.6(4)
C29 C30 C40 C41 101.0(4)
C25 C30 C40 C41 -76.7(5)
C45 C40 C41 C42 1.2(6)
C30 C40 C41 C42 179.6(3)
C45 C40 C41 C46 -177.9(4)
C30 C40 C41 C46 0.4(6)
C40 C41 C42 C43 -0.5(6)
C46 C41 C42 C43 178.6(4)
C41 C42 C43 C44 0.0(6)
C41 C42 C43 C47 179.2(4)
C42 C43 C44 C45 -0.2(6)
C47 C43 C44 C45 -179.4(4)
C43 C44 C45 C40 0.9(6)
C43 C44 C45 C48 -178.8(4)
C41 C40 C45 C44 -1.4(6)
C30 C40 C45 C44 -179.7(3)
C41 C40 C45 C48 178.4(4)
C30 C40 C45 C48 0.0(6)
